data_4318522
loop_
_publ_author_name
'Christine E. Ple\<cnik'
'Shengming Liu'
'Jianping Liu'
'Xuenian Chen'
'Edward A. Meyers'
'Sheldon G. Shore'

_publ_section_title
;
 Lanthanide-Transition-Metal Carbonyl Complexes. 1. Syntheses and
 Structures of Ytterbium(II) Solvent-Separated Ion Pairs and Isocarbonyl
 Polymeric Arrays of Tetracarbonylcobaltate
;
_journal_name_full 'Inorganic Chemistry'
_journal_page_first 4936
_journal_page_last 4943
_journal_paper_doi 10.1021/ic020254g
_journal_volume 41
_journal_year 2002
_chemical_formula_sum 'C32 H48 Co2 O14 Yb'
_chemical_formula_weight 947.60
_chemical_name_common '[Yb(THF)6][Co(CO)4]2'
_chemical_name_systematic
;
 hexa(tetrahydrofuran)ytterbium(II) tetracarbonylcobaltate
;
_space_group_IT_number 15
_symmetry_cell_setting monoclinic
_symmetry_space_group_name_Hall '-C 2yc'
_symmetry_space_group_name_H-M 'C 1 2/c 1'
_atom_sites_solution_hydrogens geom
_atom_sites_solution_primary direct
_atom_sites_solution_secondary difmap
_audit_creation_method SHELXL-97
_cell_angle_alpha 90.00
_cell_angle_beta 100.339(10)
_cell_angle_gamma 90.00
_cell_formula_units_Z 4
_cell_length_a 17.7236(10)
_cell_length_b 12.4683(10)
_cell_length_c 18.4127(10)
_cell_measurement_reflns_used '10 frames'
_cell_measurement_temperature 193(2)
_cell_volume 4002.8(5)
_computing_cell_refinement 'DENZO (Otwinowsky & Minor)'
_computing_data_collection 'COLLECT (Nonius, 1999)'
_computing_data_reduction 'DENZO (Otwinowsky & Minor)'
_computing_structure_refinement 'SHELXL-97 (Sheldrick, 1997)'
_computing_structure_solution 'SHELXS-97 (Sheldrick, 1990)'
_diffrn_ambient_temperature 193(2)
_diffrn_measured_fraction_theta_full 0.999
_diffrn_measured_fraction_theta_max 0.999
_diffrn_measurement_device_type 'Nonius KappaCCD area detector'
_diffrn_measurement_method 'omega at 55/-55'
_diffrn_radiation_monochromator graphite
_diffrn_radiation_source 'fine-focus sealed tube'
_diffrn_radiation_type MoK\a
_diffrn_radiation_wavelength 0.71073
_diffrn_reflns_av_R_equivalents 0.0250
_diffrn_reflns_av_sigmaI/netI 0.0197
_diffrn_reflns_limit_h_max 21
_diffrn_reflns_limit_h_min -21
_diffrn_reflns_limit_k_max 14
_diffrn_reflns_limit_k_min -14
_diffrn_reflns_limit_l_max 21
_diffrn_reflns_limit_l_min -21
_diffrn_reflns_number 13408
_diffrn_reflns_theta_full 25.03
_diffrn_reflns_theta_max 25.03
_diffrn_reflns_theta_min 2.34
_exptl_absorpt_coefficient_mu 3.195
_exptl_absorpt_correction_T_max 0.6458
_exptl_absorpt_correction_T_min 0.5820
_exptl_absorpt_correction_type 'SORTAV (Blessing, 1995)'
_exptl_crystal_colour colorless
_exptl_crystal_density_diffrn 1.572
_exptl_crystal_density_method 'not measured'
_exptl_crystal_description chunk
_exptl_crystal_F_000 1904
_exptl_crystal_size_max 0.19
_exptl_crystal_size_mid 0.19
_exptl_crystal_size_min 0.15
_refine_diff_density_max 0.300
_refine_diff_density_min -0.563
_refine_diff_density_rms 0.063
_refine_ls_extinction_method none
_refine_ls_goodness_of_fit_ref 1.095
_refine_ls_hydrogen_treatment mixed
_refine_ls_matrix_type full
_refine_ls_number_parameters 223
_refine_ls_number_reflns 3526
_refine_ls_number_restraints 0
_refine_ls_restrained_S_all 1.095
_refine_ls_R_factor_all 0.0427
_refine_ls_R_factor_gt 0.0290
_refine_ls_shift/su_max 0.000
_refine_ls_shift/su_mean 0.000
_refine_ls_structure_factor_coef Fsqd
_refine_ls_weighting_details 'calc w=1/[\s^2^(Fo^2^)+(0.0283P)^2^+8.0526P] where P=(Fo^2^+2Fc^2^)/3'
_refine_ls_weighting_scheme calc
_refine_ls_wR_factor_gt 0.0669
_refine_ls_wR_factor_ref 0.0727
_reflns_number_gt 2693
_reflns_number_total 3526
_reflns_threshold_expression >2sigma(I)
_cod_data_source_file ic02054g_4.cif
_cod_data_source_block 2a
_cod_depositor_comments
;
The following automatic conversions were performed:

'_symmetry_cell_setting' value 'Monoclinic' changed to 'monoclinic'
according to the built-in table from CIF Core dictionary named
'cif_core.dic' version 2.4.1 from 2010-06-29.

Automatic conversion script
Id: cif_fix_values 1646 2011-03-28 12:23:43Z adriana 
;
_cod_original_cell_volume 4002.8(4)
_cod_database_code 4318522

loop_
_symmetry_equiv_pos_as_xyz
'x, y, z'
'-x, y, -z+1/2'
'x+1/2, y+1/2, z'
'-x+1/2, y+1/2, -z+1/2'
'-x, -y, -z'
'x, -y, z-1/2'
'-x+1/2, -y+1/2, -z'
'x+1/2, -y+1/2, z-1/2'

loop_
_atom_site_label
_atom_site_type_symbol
_atom_site_fract_x
_atom_site_fract_y
_atom_site_fract_z
_atom_site_U_iso_or_equiv
_atom_site_adp_type
_atom_site_occupancy
_atom_site_symmetry_multiplicity
_atom_site_calc_flag
_atom_site_refinement_flags
_atom_site_disorder_assembly
_atom_site_disorder_group
Co1 Co 0.65192(4) 0.25971(4) 0.12467(3) 0.06406(16) Uani 1 1 d . . .
C5 C 0.5844(3) 0.2490(4) 0.0433(3) 0.0783(13) Uani 1 1 d . . .
O5 O 0.5392(2) 0.2417(3) -0.0104(2) 0.1095(13) Uani 1 1 d . . .
C6 C 0.6644(3) 0.1361(4) 0.1701(3) 0.0793(13) Uani 1 1 d . . .
O6 O 0.6731(3) 0.0562(3) 0.1999(2) 0.1219(15) Uani 1 1 d . . .
C7 C 0.7393(3) 0.2999(4) 0.1023(3) 0.0880(14) Uani 1 1 d . . .
O7 O 0.7976(2) 0.3267(4) 0.0874(3) 0.1293(16) Uani 1 1 d . . .
C8 C 0.6241(3) 0.3546(4) 0.1836(3) 0.0940(16) Uani 1 1 d . . .
O8 O 0.6054(3) 0.4169(4) 0.2239(3) 0.1472(19) Uani 1 1 d . . .
Yb1 Yb 0.2500 0.2500 0.0000 0.04861(10) Uani 1 2 d S . .
O1 O 0.32883(14) 0.39198(19) 0.05752(15) 0.0588(7) Uani 1 1 d . . .
C11 C 0.3106(3) 0.5053(4) 0.0572(3) 0.0949(17) Uani 1 1 d . . .
H11A H 0.3047 0.5341 0.0064 0.114 Uiso 1 1 calc . . .
H11B H 0.2618 0.5165 0.0752 0.114 Uiso 1 1 calc . . .
C12 C 0.3723(3) 0.5591(4) 0.1047(3) 0.0977(17) Uani 1 1 d . . .
H12A H 0.3628 0.5629 0.1559 0.117 Uiso 1 1 calc . . .
H12B H 0.3796 0.6326 0.0868 0.117 Uiso 1 1 calc . . .
C13 C 0.4392(3) 0.4911(5) 0.1000(5) 0.137(3) Uani 1 1 d . . .
H13A H 0.4793 0.4991 0.1447 0.165 Uiso 1 1 calc . . .
H13B H 0.4615 0.5095 0.0560 0.165 Uiso 1 1 calc . . .
C14 C 0.4074(3) 0.3791(4) 0.0942(3) 0.0926(17) Uani 1 1 d . . .
H14A H 0.4361 0.3329 0.0649 0.111 Uiso 1 1 calc . . .
H14B H 0.4099 0.3470 0.1437 0.111 Uiso 1 1 calc . . .
O2 O 0.34083(15) 0.1215(2) 0.05854(15) 0.0608(7) Uani 1 1 d . . .
C21 C 0.3983(3) 0.0617(4) 0.0284(3) 0.0812(14) Uani 1 1 d . . .
H21A H 0.4241 0.1088 -0.0029 0.097 Uiso 1 1 calc . . .
H21B H 0.3741 0.0013 -0.0022 0.097 Uiso 1 1 calc . . .
C22 C 0.4546(3) 0.0206(5) 0.0921(4) 0.1000(17) Uani 1 1 d . . .
H22A H 0.4533 -0.0587 0.0936 0.120 Uiso 1 1 calc . . .
H22B H 0.5072 0.0439 0.0883 0.120 Uiso 1 1 calc . . .
C23 C 0.4322(4) 0.0647(7) 0.1563(4) 0.139(3) Uani 1 1 d . . .
H23A H 0.4642 0.1279 0.1737 0.167 Uiso 1 1 calc . . .
H23B H 0.4384 0.0108 0.1964 0.167 Uiso 1 1 calc . . .
C24 C 0.3504(3) 0.0964(4) 0.1354(3) 0.0867(15) Uani 1 1 d . . .
H24A H 0.3162 0.0367 0.1440 0.104 Uiso 1 1 calc . . .
H24B H 0.3391 0.1596 0.1642 0.104 Uiso 1 1 calc . . .
O3 O 0.18542(17) 0.23656(19) 0.10334(15) 0.0619(7) Uani 1 1 d . . .
C31 C 0.1361(3) 0.1505(4) 0.1204(3) 0.0939(16) Uani 1 1 d . . .
H31A H 0.1660 0.0838 0.1324 0.113 Uiso 1 1 calc . . .
H31B H 0.0947 0.1363 0.0777 0.113 Uiso 1 1 calc . . .
C32 C 0.8962(5) 0.1864(6) 0.3162(4) 0.141(3) Uani 1 1 d . . .
H32A H 0.9529 0.1837 0.3281 0.169 Uiso 1 1 calc . . .
H32B H 0.8789 0.1386 0.2735 0.169 Uiso 1 1 calc . . .
C33 C 0.8719(4) 0.2918(6) 0.2985(4) 0.115(2) Uani 1 1 d . . .
H33A H 0.8546 0.2993 0.2445 0.138 Uiso 1 1 calc . . .
H33B H 0.9143 0.3429 0.3144 0.138 Uiso 1 1 calc . . .
C34 C 0.1919(3) 0.3130(4) 0.1624(3) 0.0966(17) Uani 1 1 d . . .
H34A H 0.1885 0.3870 0.1426 0.116 Uiso 1 1 calc . . .
H34B H 0.2416 0.3045 0.1963 0.116 Uiso 1 1 calc . . .

loop_
_atom_site_aniso_label
_atom_site_aniso_U_11
_atom_site_aniso_U_22
_atom_site_aniso_U_33
_atom_site_aniso_U_23
_atom_site_aniso_U_13
_atom_site_aniso_U_12
Co1 0.0698(4) 0.0567(3) 0.0661(4) -0.0015(3) 0.0135(3) 0.0026(3)
C5 0.074(3) 0.089(3) 0.074(3) 0.003(3) 0.018(3) -0.002(3)
O5 0.091(3) 0.147(4) 0.084(3) -0.001(2) -0.001(2) -0.010(2)
C6 0.111(4) 0.055(3) 0.076(3) -0.004(2) 0.029(3) 0.000(3)
O6 0.206(5) 0.060(2) 0.110(3) 0.011(2) 0.055(3) 0.013(3)
C7 0.089(4) 0.072(3) 0.104(4) 0.012(3) 0.017(3) -0.004(3)
O7 0.098(3) 0.130(4) 0.166(4) 0.021(3) 0.040(3) -0.024(3)
C8 0.118(4) 0.074(3) 0.088(4) 0.000(3) 0.013(3) 0.020(3)
O8 0.199(5) 0.117(3) 0.127(4) -0.038(3) 0.034(3) 0.056(3)
Yb1 0.04876(14) 0.04478(14) 0.05042(15) -0.00060(11) 0.00388(10) -0.00313(10)
O1 0.0552(16) 0.0452(14) 0.0727(18) -0.0086(13) 0.0023(14) -0.0040(12)
C11 0.076(3) 0.047(2) 0.156(5) -0.011(3) 0.006(3) 0.001(2)
C12 0.126(5) 0.053(3) 0.107(4) -0.014(3) 0.001(4) -0.013(3)
C13 0.064(3) 0.069(4) 0.264(9) -0.024(5) -0.011(4) -0.018(3)
C14 0.066(3) 0.064(3) 0.134(5) -0.019(3) -0.018(3) -0.001(2)
O2 0.0586(16) 0.0626(17) 0.0591(17) 0.0046(13) 0.0051(13) 0.0114(13)
C21 0.066(3) 0.081(3) 0.099(4) 0.004(3) 0.021(3) 0.019(2)
C22 0.065(3) 0.100(4) 0.128(5) 0.014(4) 0.001(3) 0.023(3)
C23 0.098(5) 0.217(8) 0.093(5) 0.031(5) -0.007(4) 0.064(5)
C24 0.089(4) 0.095(4) 0.074(3) 0.016(3) 0.007(3) 0.019(3)
O3 0.0696(17) 0.0586(17) 0.0594(16) -0.0048(13) 0.0169(14) -0.0121(13)
C31 0.115(4) 0.079(3) 0.097(4) -0.010(3) 0.043(3) -0.039(3)
C32 0.211(8) 0.124(5) 0.115(5) 0.033(4) 0.103(6) 0.067(6)
C33 0.126(5) 0.115(5) 0.118(5) 0.041(4) 0.063(4) 0.030(4)
C34 0.118(4) 0.088(4) 0.092(4) -0.037(3) 0.042(3) -0.027(3)

loop_
_atom_type_symbol
_atom_type_description
_atom_type_scat_dispersion_real
_atom_type_scat_dispersion_imag
_atom_type_scat_source
C C 0.0033 0.0016 'International Tables Vol C Tables 4.2.6.8 and 6.1.1.4'
H H 0.0000 0.0000 'International Tables Vol C Tables 4.2.6.8 and 6.1.1.4'
O O 0.0106 0.0060 'International Tables Vol C Tables 4.2.6.8 and 6.1.1.4'
Co Co 0.3494 0.9721 'International Tables Vol C Tables 4.2.6.8 and 6.1.1.4'
Yb Yb -0.3850 5.5486 'International Tables Vol C Tables 4.2.6.8 and 6.1.1.4'

loop_
_geom_angle_atom_site_label_1
_geom_angle_atom_site_label_2
_geom_angle_atom_site_label_3
_geom_angle
_geom_angle_site_symmetry_1
_geom_angle_site_symmetry_3
_geom_angle_publ_flag
C8 Co1 C5 111.1(2) . . ?
C8 Co1 C7 108.4(3) . . ?
C5 Co1 C7 108.7(2) . . ?
C8 Co1 C6 109.1(2) . . ?
C5 Co1 C6 110.5(2) . . ?
C7 Co1 C6 108.9(2) . . ?
O5 C5 Co1 179.6(5) . . ?
O6 C6 Co1 179.3(6) . . ?
O7 C7 Co1 180.0(7) . . ?
O8 C8 Co1 179.0(6) . . ?
O1 Yb1 O1 180.00(12) 7 . ?
O1 Yb1 O2 90.22(10) 7 7 ?
O1 Yb1 O2 89.78(10) . 7 ?
O1 Yb1 O2 89.78(10) 7 . ?
O1 Yb1 O2 90.22(10) . . ?
O2 Yb1 O2 180.00(15) 7 . ?
O1 Yb1 O3 88.59(9) 7 . ?
O1 Yb1 O3 91.41(9) . . ?
O2 Yb1 O3 91.49(9) 7 . ?
O2 Yb1 O3 88.51(9) . . ?
O1 Yb1 O3 91.41(9) 7 7 ?
O1 Yb1 O3 88.59(9) . 7 ?
O2 Yb1 O3 88.51(9) 7 7 ?
O2 Yb1 O3 91.49(9) . 7 ?
O3 Yb1 O3 180.00(12) . 7 ?
C14 O1 C11 107.8(3) . . ?
C14 O1 Yb1 124.4(2) . . ?
C11 O1 Yb1 127.6(3) . . ?
C12 C11 O1 107.9(4) . . ?
C12 C11 H11A 110.1 . . ?
O1 C11 H11A 110.1 . . ?
C12 C11 H11B 110.1 . . ?
O1 C11 H11B 110.1 . . ?
H11A C11 H11B 108.4 . . ?
C11 C12 C13 103.2(4) . . ?
C11 C12 H12A 111.1 . . ?
C13 C12 H12A 111.1 . . ?
C11 C12 H12B 111.1 . . ?
C13 C12 H12B 111.1 . . ?
H12A C12 H12B 109.1 . . ?
C12 C13 C14 104.1(4) . . ?
C12 C13 H13A 110.9 . . ?
C14 C13 H13A 110.9 . . ?
C12 C13 H13B 110.9 . . ?
C14 C13 H13B 110.9 . . ?
H13A C13 H13B 109.0 . . ?
O1 C14 C13 104.4(4) . . ?
O1 C14 H14A 110.9 . . ?
C13 C14 H14A 110.9 . . ?
O1 C14 H14B 110.9 . . ?
C13 C14 H14B 110.9 . . ?
H14A C14 H14B 108.9 . . ?
C24 O2 C21 107.4(3) . . ?
C24 O2 Yb1 123.0(2) . . ?
C21 O2 Yb1 129.4(3) . . ?
O2 C21 C22 107.0(4) . . ?
O2 C21 H21A 110.3 . . ?
C22 C21 H21A 110.3 . . ?
O2 C21 H21B 110.3 . . ?
C22 C21 H21B 110.3 . . ?
H21A C21 H21B 108.6 . . ?
C23 C22 C21 105.9(4) . . ?
C23 C22 H22A 110.5 . . ?
C21 C22 H22A 110.5 . . ?
C23 C22 H22B 110.5 . . ?
C21 C22 H22B 110.5 . . ?
H22A C22 H22B 108.7 . . ?
C22 C23 C24 107.0(5) . . ?
C22 C23 H23A 110.3 . . ?
C24 C23 H23A 110.3 . . ?
C22 C23 H23B 110.3 . . ?
C24 C23 H23B 110.3 . . ?
H23A C23 H23B 108.6 . . ?
O2 C24 C23 104.6(4) . . ?
O2 C24 H24A 110.8 . . ?
C23 C24 H24A 110.8 . . ?
O2 C24 H24B 110.8 . . ?
C23 C24 H24B 110.8 . . ?
H24A C24 H24B 108.9 . . ?
C34 O3 C31 107.2(3) . . ?
C34 O3 Yb1 124.8(3) . . ?
C31 O3 Yb1 127.9(3) . . ?
O3 C31 C32 106.4(4) . 2_655 ?
O3 C31 H31A 110.4 . . ?
C32 C31 H31A 110.4 2_655 . ?
O3 C31 H31B 110.4 . . ?
C32 C31 H31B 110.4 2_655 . ?
H31A C31 H31B 108.6 . . ?
C33 C32 C31 109.0(5) . 2_655 ?
C33 C32 H32A 109.9 . . ?
C31 C32 H32A 109.9 2_655 . ?
C33 C32 H32B 109.9 . . ?
C31 C32 H32B 109.9 2_655 . ?
H32A C32 H32B 108.3 . . ?
C32 C33 C34 106.6(5) . 2_655 ?
C32 C33 H33A 110.4 . . ?
C34 C33 H33A 110.4 2_655 . ?
C32 C33 H33B 110.4 . . ?
C34 C33 H33B 110.4 2_655 . ?
H33A C33 H33B 108.6 . . ?
O3 C34 C33 106.8(4) . 2_655 ?
O3 C34 H34A 110.4 . . ?
C33 C34 H34A 110.4 2_655 . ?
O3 C34 H34B 110.4 . . ?
C33 C34 H34B 110.4 2_655 . ?
H34A C34 H34B 108.6 . . ?

loop_
_geom_bond_atom_site_label_1
_geom_bond_atom_site_label_2
_geom_bond_distance
_geom_bond_site_symmetry_2
_geom_bond_publ_flag
Co1 C8 1.736(6) . ?
Co1 C5 1.747(6) . ?
Co1 C7 1.747(6) . ?
Co1 C6 1.748(5) . ?
C5 O5 1.159(6) . ?
C6 O6 1.136(5) . ?
C7 O7 1.164(6) . ?
C8 O8 1.163(6) . ?
Yb1 O1 2.382(2) 7 ?
Yb1 O1 2.382(2) . ?
Yb1 O2 2.387(2) 7 ?
Yb1 O2 2.387(2) . ?
Yb1 O3 2.396(3) . ?
Yb1 O3 2.396(3) 7 ?
O1 C14 1.443(5) . ?
O1 C11 1.449(5) . ?
C11 C12 1.439(7) . ?
C11 H11A 0.9900 . ?
C11 H11B 0.9900 . ?
C12 C13 1.473(8) . ?
C12 H12A 0.9900 . ?
C12 H12B 0.9900 . ?
C13 C14 1.503(7) . ?
C13 H13A 0.9900 . ?
C13 H13B 0.9900 . ?
C14 H14A 0.9900 . ?
C14 H14B 0.9900 . ?
O2 C24 1.430(5) . ?
O2 C21 1.451(5) . ?
C21 C22 1.488(7) . ?
C21 H21A 0.9900 . ?
C21 H21B 0.9900 . ?
C22 C23 1.424(9) . ?
C22 H22A 0.9900 . ?
C22 H22B 0.9900 . ?
C23 C24 1.485(7) . ?
C23 H23A 0.9900 . ?
C23 H23B 0.9900 . ?
C24 H24A 0.9900 . ?
C24 H24B 0.9900 . ?
O3 C34 1.435(5) . ?
O3 C31 1.454(5) . ?
C31 C32 1.461(7) 2_655 ?
C31 H31A 0.9900 . ?
C31 H31B 0.9900 . ?
C32 C33 1.403(9) . ?
C32 C31 1.461(7) 2_655 ?
C32 H32A 0.9900 . ?
C32 H32B 0.9900 . ?
C33 C34 1.469(7) 2_655 ?
C33 H33A 0.9900 . ?
C33 H33B 0.9900 . ?
C34 C33 1.469(7) 2_655 ?
C34 H34A 0.9900 . ?
C34 H34B 0.9900 . ?
